data_4314604
loop_
_publ_author_name
'Fei Cheng'
'Andrew L. Hector'
'William Levason'
'Gillian Reid'
'Michael Webster'
'Wenjian Zhang'

_publ_contact_author_address
;   School of Chemistry
    University of Southampton
    Southampton SO17 1BJ, UK
;
_publ_contact_author_email gr@soton.ac.uk
_publ_contact_author_fax '023 8059 3781'
_publ_contact_author_name 'Professor Gillian Reid'
_publ_contact_author_phone '023 8059 3609'
_publ_section_title
;
 Diphosphine and Diarsine Complexes of Germanium(II) Halides-Preparation,
 Spectroscopic, and Structural Studies
;
_journal_name_full 'Inorganic Chemistry'
_journal_page_first 752
_journal_page_last 760
_journal_paper_doi 10.1021/ic902068z
_journal_volume 49
_journal_year 2010
_chemical_formula_moiety 'C6 H16 Ge I2 P2'
_chemical_formula_sum 'C6 H16 Ge I2 P2'
_chemical_formula_weight 476.52
_chemical_name_systematic
; 
 Diiodo(1,2-bis(dimethylphosphino)ethane)germanium(II) 
;
_space_group_IT_number 2
_space_group_name_Hall '-P 1'
_symmetry_cell_setting triclinic
_symmetry_space_group_name_Hall '-P 1'
_symmetry_space_group_name_H-M 'P -1'
_atom_sites_solution_hydrogens geom
_atom_sites_solution_primary direct
_atom_sites_solution_secondary difmap
_audit_author_name 'Webster, M.'
_audit_creation_date 2009-09-06
_audit_creation_method 'SHELXL-97 + hand edit'
_cell_angle_alpha 74.683(15)
_cell_angle_beta 81.153(15)
_cell_angle_gamma 74.691(15)
_cell_formula_units_Z 2
_cell_length_a 7.586(2)
_cell_length_b 7.648(2)
_cell_length_c 12.419(4)
_cell_measurement_reflns_used 35329
_cell_measurement_temperature 120(2)
_cell_measurement_theta_max 27.48
_cell_measurement_theta_min 2.91
_cell_volume 667.5(3)
_computing_cell_refinement 'DENZO (Otwinowski & Minor, 1997)'
_computing_data_collection 'COLLECT (Hooft, R.W.W., 1998)'
_computing_data_reduction 'DENZO (Otwinowski & Minor, 1997)'
_computing_structure_refinement 'SHELXL-97 (Sheldrick, 1997)'
_computing_structure_solution 'SHELXS-97 (Sheldrick, 1997)'
_diffrn_ambient_temperature 120(2)
_diffrn_measured_fraction_theta_full 0.986
_diffrn_measured_fraction_theta_max 0.986
_diffrn_measurement_device_type 'Bruker-Nonius 95mm CCD camera on \k-goniostat'
_diffrn_measurement_method '\f & \w scans'
_diffrn_radiation_monochromator '10cm confocal mirrors'
_diffrn_radiation_source 'Bruker-Nonius FR591 rotating anode'
_diffrn_radiation_type MoK\a
_diffrn_radiation_wavelength 0.71073
_diffrn_reflns_av_R_equivalents 0.0502
_diffrn_reflns_av_sigmaI/netI 0.0408
_diffrn_reflns_limit_h_max 9
_diffrn_reflns_limit_h_min -9
_diffrn_reflns_limit_k_max 9
_diffrn_reflns_limit_k_min -9
_diffrn_reflns_limit_l_max 16
_diffrn_reflns_limit_l_min -16
_diffrn_reflns_number 12806
_diffrn_reflns_theta_full 27.61
_diffrn_reflns_theta_max 27.61
_diffrn_reflns_theta_min 2.95
_diffrn_standards_number 0
_exptl_absorpt_coefficient_mu 7.113
_exptl_absorpt_correction_T_max 1.0000
_exptl_absorpt_correction_T_min 0.6943
_exptl_absorpt_correction_type multi-scan
_exptl_absorpt_process_details 'G.M. Sheldrick, (2007). SADABS. Version 2007/2. Bruker AXS Inc.'
_exptl_crystal_colour colourless
_exptl_crystal_density_diffrn 2.371
_exptl_crystal_density_method 'not measured'
_exptl_crystal_description block
_exptl_crystal_F_000 440
_exptl_crystal_size_max 0.06
_exptl_crystal_size_mid 0.03
_exptl_crystal_size_min 0.02
_refine_diff_density_max 1.343
_refine_diff_density_min -1.229
_refine_diff_density_rms 0.215
_refine_ls_extinction_method none
_refine_ls_goodness_of_fit_ref 1.224
_refine_ls_hydrogen_treatment constr
_refine_ls_matrix_type full
_refine_ls_number_parameters 104
_refine_ls_number_reflns 3042
_refine_ls_number_restraints 0
_refine_ls_restrained_S_all 1.224
_refine_ls_R_factor_all 0.0558
_refine_ls_R_factor_gt 0.0447
_refine_ls_shift/su_max 0.000
_refine_ls_shift/su_mean 0.000
_refine_ls_structure_factor_coef Fsqd
_refine_ls_weighting_details 'w=1/[\s^2^(Fo^2^)+(0.0000P)^2^+9.4076P] where P=(Fo^2^+2Fc^2^)/3'
_refine_ls_weighting_scheme calc
_refine_ls_wR_factor_gt 0.0980
_refine_ls_wR_factor_ref 0.1036
_reflns_number_gt 2653
_reflns_number_total 3042
_reflns_threshold_expression I>2sigma(I)
_cod_data_source_file ic902068z_si_001_11.cif
_cod_data_source_block 09wz903
_cod_database_code 4314604

loop_
_symmetry_equiv_pos_as_xyz
'x, y, z'
'-x, -y, -z'

loop_
_atom_site_label
_atom_site_type_symbol
_atom_site_fract_x
_atom_site_fract_y
_atom_site_fract_z
_atom_site_U_iso_or_equiv
_atom_site_adp_type
_atom_site_occupancy
_atom_site_symmetry_multiplicity
_atom_site_calc_flag
_atom_site_refinement_flags
_atom_site_disorder_assembly
_atom_site_disorder_group
Ge1 Ge 0.69444(11) 0.79367(11) 0.16611(7) 0.01916(18) Uani 1 1 d . . .
I1 I 0.62013(7) 0.73379(7) -0.03927(4) 0.02452(14) Uani 1 1 d . . .
I2 I 0.75359(7) 0.83012(7) 0.39824(4) 0.02270(14) Uani 1 1 d . . .
P1 P 0.3800(3) 0.7828(3) 0.24927(16) 0.0179(4) Uani 1 1 d . . .
P2 P 0.7425(3) 0.4478(3) 0.24484(17) 0.0197(4) Uani 1 1 d . . .
C1 C 0.2642(11) 0.9559(11) 0.3273(7) 0.0243(17) Uani 1 1 d . . .
H1A H 0.2411 1.0797 0.2762 0.037 Uiso 1 1 calc R . .
H1B H 0.3414 0.9533 0.3844 0.037 Uiso 1 1 calc R . .
H1C H 0.1472 0.9285 0.3638 0.037 Uiso 1 1 calc R . .
C2 C 0.2166(11) 0.7893(12) 0.1558(7) 0.0261(17) Uani 1 1 d . . .
H2A H 0.0972 0.7843 0.1982 0.039 Uiso 1 1 calc R . .
H2B H 0.2597 0.6821 0.1215 0.039 Uiso 1 1 calc R . .
H2C H 0.2044 0.9049 0.0970 0.039 Uiso 1 1 calc R . .
C3 C 0.3954(11) 0.5590(10) 0.3499(6) 0.0204(15) Uani 1 1 d . . .
H3A H 0.4464 0.5624 0.4179 0.025 Uiso 1 1 calc R . .
H3B H 0.2710 0.5359 0.3723 0.025 Uiso 1 1 calc R . .
C4 C 0.5173(11) 0.4008(10) 0.3004(7) 0.0226(16) Uani 1 1 d . . .
H4A H 0.4568 0.3853 0.2394 0.027 Uiso 1 1 calc R . .
H4B H 0.5333 0.2830 0.3590 0.027 Uiso 1 1 calc R . .
C5 C 0.8391(11) 0.3001(11) 0.1495(7) 0.0233(16) Uani 1 1 d . . .
H5A H 0.9639 0.3137 0.1214 0.035 Uiso 1 1 calc R . .
H5B H 0.7634 0.3360 0.0864 0.035 Uiso 1 1 calc R . .
H5C H 0.8427 0.1700 0.1885 0.035 Uiso 1 1 calc R . .
C6 C 0.8837(12) 0.3544(12) 0.3603(7) 0.0289(18) Uani 1 1 d . . .
H6A H 0.8901 0.2205 0.3876 0.043 Uiso 1 1 calc R . .
H6B H 0.8303 0.4178 0.4208 0.043 Uiso 1 1 calc R . .
H6C H 1.0074 0.3739 0.3352 0.043 Uiso 1 1 calc R . .

loop_
_atom_site_aniso_label
_atom_site_aniso_U_11
_atom_site_aniso_U_22
_atom_site_aniso_U_33
_atom_site_aniso_U_23
_atom_site_aniso_U_13
_atom_site_aniso_U_12
Ge1 0.0163(4) 0.0185(4) 0.0234(4) -0.0057(3) -0.0006(3) -0.0052(3)
I1 0.0268(3) 0.0236(3) 0.0241(3) -0.0063(2) -0.0022(2) -0.0068(2)
I2 0.0248(3) 0.0204(3) 0.0239(3) -0.00616(19) -0.0033(2) -0.0055(2)
P1 0.0153(9) 0.0165(9) 0.0209(9) -0.0054(7) -0.0020(7) -0.0011(7)
P2 0.0179(9) 0.0172(9) 0.0232(10) -0.0055(8) -0.0036(8) -0.0009(7)
C1 0.024(4) 0.021(4) 0.029(4) -0.013(3) 0.002(3) -0.004(3)
C2 0.022(4) 0.028(4) 0.027(4) -0.005(3) -0.002(3) -0.005(3)
C3 0.021(4) 0.017(3) 0.019(4) 0.000(3) 0.001(3) -0.003(3)
C4 0.022(4) 0.017(4) 0.030(4) -0.006(3) 0.000(3) -0.008(3)
C5 0.019(4) 0.020(4) 0.032(4) -0.011(3) 0.000(3) -0.003(3)
C6 0.031(5) 0.023(4) 0.031(5) -0.008(3) -0.007(4) 0.001(3)

loop_
_atom_type_symbol
_atom_type_description
_atom_type_scat_dispersion_real
_atom_type_scat_dispersion_imag
_atom_type_scat_source
C C 0.0033 0.0016 'International Tables Vol C Tables 4.2.6.8 and 6.1.1.4'
H H 0.0000 0.0000 'International Tables Vol C Tables 4.2.6.8 and 6.1.1.4'
P P 0.1023 0.0942 'International Tables Vol C Tables 4.2.6.8 and 6.1.1.4'
Ge Ge 0.1547 1.8001 'International Tables Vol C Tables 4.2.6.8 and 6.1.1.4'
I I -0.4742 1.8119 'International Tables Vol C Tables 4.2.6.8 and 6.1.1.4'

loop_
_geom_angle_atom_site_label_1
_geom_angle_atom_site_label_2
_geom_angle_atom_site_label_3
_geom_angle
_geom_angle_site_symmetry_1
_geom_angle_site_symmetry_3
_geom_angle_publ_flag
P1 Ge1 P2 80.95(7) . . ?
P1 Ge1 I1 91.40(6) . . ?
P2 Ge1 I1 87.63(6) . . ?
P1 Ge1 I2 84.52(5) . . ?
P2 Ge1 I2 88.19(6) . . ?
I1 Ge1 I2 174.57(3) . . ?
C2 P1 C1 104.9(4) . . ?
C2 P1 C3 104.8(4) . . ?
C1 P1 C3 105.4(4) . . ?
C2 P1 Ge1 116.9(3) . . ?
C1 P1 Ge1 116.9(3) . . ?
C3 P1 Ge1 106.8(3) . . ?
C5 P2 C6 104.4(4) . . ?
C5 P2 C4 106.4(4) . . ?
C6 P2 C4 105.7(4) . . ?
C5 P2 Ge1 117.1(3) . . ?
C6 P2 Ge1 115.1(3) . . ?
C4 P2 Ge1 107.3(3) . . ?
P1 C1 H1A 109.5 . . ?
P1 C1 H1B 109.5 . . ?
H1A C1 H1B 109.5 . . ?
P1 C1 H1C 109.5 . . ?
H1A C1 H1C 109.5 . . ?
H1B C1 H1C 109.5 . . ?
P1 C2 H2A 109.5 . . ?
P1 C2 H2B 109.5 . . ?
H2A C2 H2B 109.5 . . ?
P1 C2 H2C 109.5 . . ?
H2A C2 H2C 109.5 . . ?
H2B C2 H2C 109.5 . . ?
C4 C3 P1 111.1(5) . . ?
C4 C3 H3A 109.4 . . ?
P1 C3 H3A 109.4 . . ?
C4 C3 H3B 109.4 . . ?
P1 C3 H3B 109.4 . . ?
H3A C3 H3B 108.0 . . ?
C3 C4 P2 111.3(5) . . ?
C3 C4 H4A 109.4 . . ?
P2 C4 H4A 109.4 . . ?
C3 C4 H4B 109.4 . . ?
P2 C4 H4B 109.4 . . ?
H4A C4 H4B 108.0 . . ?
P2 C5 H5A 109.5 . . ?
P2 C5 H5B 109.5 . . ?
H5A C5 H5B 109.5 . . ?
P2 C5 H5C 109.5 . . ?
H5A C5 H5C 109.5 . . ?
H5B C5 H5C 109.5 . . ?
P2 C6 H6A 109.5 . . ?
P2 C6 H6B 109.5 . . ?
H6A C6 H6B 109.5 . . ?
P2 C6 H6C 109.5 . . ?
H6A C6 H6C 109.5 . . ?
H6B C6 H6C 109.5 . . ?

loop_
_geom_bond_atom_site_label_1
_geom_bond_atom_site_label_2
_geom_bond_distance
_geom_bond_site_symmetry_2
_geom_bond_publ_flag
Ge1 P1 2.463(2) . ?
Ge1 P2 2.514(2) . ?
Ge1 I1 2.8685(12) . ?
Ge1 I2 3.0787(13) . ?
P1 C2 1.807(8) . ?
P1 C1 1.807(8) . ?
P1 C3 1.821(7) . ?
P2 C5 1.794(8) . ?
P2 C6 1.800(9) . ?
P2 C4 1.832(8) . ?
C1 H1A 0.9800 . ?
C1 H1B 0.9800 . ?
C1 H1C 0.9800 . ?
C2 H2A 0.9800 . ?
C2 H2B 0.9800 . ?
C2 H2C 0.9800 . ?
C3 C4 1.525(10) . ?
C3 H3A 0.9900 . ?
C3 H3B 0.9900 . ?
C4 H4A 0.9900 . ?
C4 H4B 0.9900 . ?
C5 H5A 0.9800 . ?
C5 H5B 0.9800 . ?
C5 H5C 0.9800 . ?
C6 H6A 0.9800 . ?
C6 H6B 0.9800 . ?
C6 H6C 0.9800 . ?
